data_2210482
loop_
_publ_author_name
'Liu, Y.-F'
'Xia, H.-T'
'Li, S.-A'

_publ_section_title
;
 2-Amino-4,6-dimethoxypyrimidin-1-ium
 1-methyl-5-sulfamoyl-1<i>H</i>-pyrazole-4-carboxylate
;
_journal_coeditor_code AT2116
_journal_issue 10
_journal_name_full 'Acta Crystallographica Section E'
_journal_page_first o4623
_journal_page_last o4625
_journal_paper_doi 10.1107/S1600536806038037
_journal_volume 62
_journal_year 2006
_chemical_formula_iupac 'C6 H10 N3 O2 +, C5 H6 N3 O4 S -'
_chemical_formula_moiety 'C6 H10 N3 O2 +, C5 H6 N3 O4 S -'
_chemical_formula_sum 'C11 H16 N6 O6 S'
_chemical_formula_weight 360.36
_chemical_name_systematic
;
2-Amino-4,6-dimethoxypyrimidin-1-ium
1-methyl-5-sulfamoyl-1<i>H</i>-pyrazole-4-carboxylate
;
_space_group_IT_number 15
_symmetry_cell_setting monoclinic
_symmetry_space_group_name_Hall '-C 2yc'
_symmetry_space_group_name_H-M 'C 1 2/c 1'
_atom_sites_solution_hydrogens geom
_atom_sites_solution_primary direct
_atom_sites_solution_secondary difmap
_audit_creation_method SHELXL-97
_cell_angle_alpha 90.00
_cell_angle_beta 104.411(7)
_cell_angle_gamma 90.00
_cell_formula_units_Z 8
_cell_length_a 22.843(10)
_cell_length_b 10.484(5)
_cell_length_c 13.921(6)
_cell_measurement_reflns_used 1235
_cell_measurement_temperature 298(2)
_cell_measurement_theta_max 21.649
_cell_measurement_theta_min 2.492
_cell_volume 3229(3)
_computing_cell_refinement SMART
_computing_data_collection 'SMART (Siemens, 1996)'
_computing_data_reduction 'SAINT (Siemens, 1996)'
_computing_molecular_graphics 'SHELXTL (Sheldrick, 1997b)'
_computing_publication_material SHELXTL
_computing_structure_refinement 'SHELXL97 (Sheldrick, 1997a)'
_computing_structure_solution 'SHELXS97 (Sheldrick, 1997a)'
_diffrn_ambient_temperature 298(2)
_diffrn_measured_fraction_theta_full 0.998
_diffrn_measured_fraction_theta_max 0.998
_diffrn_measurement_device_type 'Bruker SMART CCD area-detector'
_diffrn_measurement_method '\f and \w'
_diffrn_radiation_monochromator graphite
_diffrn_radiation_source 'fine-focus sealed tube'
_diffrn_radiation_type MoK\a
_diffrn_radiation_wavelength 0.71073
_diffrn_reflns_av_R_equivalents 0.0653
_diffrn_reflns_av_sigmaI/netI 0.0804
_diffrn_reflns_limit_h_max 24
_diffrn_reflns_limit_h_min -27
_diffrn_reflns_limit_k_max 12
_diffrn_reflns_limit_k_min -12
_diffrn_reflns_limit_l_max 13
_diffrn_reflns_limit_l_min -16
_diffrn_reflns_number 8217
_diffrn_reflns_theta_full 25.01
_diffrn_reflns_theta_max 25.01
_diffrn_reflns_theta_min 1.84
_diffrn_standards_decay_% 0
_diffrn_standards_interval_count 0
_diffrn_standards_interval_time 0
_diffrn_standards_number 0
_exptl_absorpt_coefficient_mu 0.243
_exptl_absorpt_correction_T_max 0.9507
_exptl_absorpt_correction_T_min 0.9048
_exptl_absorpt_correction_type multi-scan
_exptl_absorpt_process_details '(SADABS; Sheldrick, 1996)'
_exptl_crystal_colour 'dark pink'
_exptl_crystal_density_diffrn 1.483
_exptl_crystal_density_method 'not measured'
_exptl_crystal_description block
_exptl_crystal_F_000 1504
_exptl_crystal_size_max 0.42
_exptl_crystal_size_mid 0.40
_exptl_crystal_size_min 0.21
_refine_diff_density_max 0.282
_refine_diff_density_min -0.276
_refine_ls_extinction_method none
_refine_ls_goodness_of_fit_ref 1.005
_refine_ls_hydrogen_treatment constr
_refine_ls_matrix_type full
_refine_ls_number_parameters 218
_refine_ls_number_reflns 2845
_refine_ls_number_restraints 0
_refine_ls_restrained_S_all 1.005
_refine_ls_R_factor_all 0.1244
_refine_ls_R_factor_gt 0.0538
_refine_ls_shift/su_max 0.000
_refine_ls_shift/su_mean 0.000
_refine_ls_structure_factor_coef Fsqd
_refine_ls_weighting_details 'w=1/[\s^2^(Fo^2^)+(0.0793P)^2^] where P=(Fo^2^+2Fc^2^)/3'
_refine_ls_weighting_scheme calc
_refine_ls_wR_factor_gt 0.1263
_refine_ls_wR_factor_ref 0.1518
_reflns_number_gt 1467
_reflns_number_total 2845
_reflns_threshold_expression I>2\s(I)
_cod_data_source_file at2116.cif
_cod_data_source_block I
_cod_original_sg_symbol_H-M 'C 2/c'
_cod_database_code 2210482
_cod_database_fobs_code 2210482

loop_
_symmetry_equiv_pos_as_xyz
'x, y, z'
'-x, y, -z+1/2'
'x+1/2, y+1/2, z'
'-x+1/2, y+1/2, -z+1/2'
'-x, -y, -z'
'x, -y, z-1/2'
'-x+1/2, -y+1/2, -z'
'x+1/2, -y+1/2, z-1/2'

loop_
_atom_site_type_symbol
_atom_site_label
_atom_site_fract_x
_atom_site_fract_y
_atom_site_fract_z
_atom_site_U_iso_or_equiv
_atom_site_adp_type
_atom_site_calc_flag
_atom_site_refinement_flags
_atom_site_occupancy
N N1 0.20275(14) 0.0213(3) 0.0606(2) 0.0409(8) Uani d . 1
N N2 0.15914(14) 0.1088(3) 0.0257(2) 0.0482(9) Uani d . 1
N N3 0.34044(15) 0.0210(3) 0.2822(3) 0.0610(11) Uani d . 1
H H3A 0.3116 -0.0035 0.3109 0.073 Uiso d R 1
H H3B 0.3465 0.1046 0.2906 0.073 Uiso d R 1
N N4 0.08496(13) -0.0569(3) 0.1982(2) 0.0384(8) Uani d . 1
H H4 0.1140 -0.1096 0.2205 0.046 Uiso calc R 1
N N5 0.05184(14) 0.1557(3) 0.1746(2) 0.0428(8) Uani d . 1
N N6 0.14740(14) 0.1063(3) 0.2648(2) 0.0493(9) Uani d . 1
H H6A 0.1547 0.1862 0.2752 0.059 Uiso calc R 1
H H6B 0.1749 0.0509 0.2890 0.059 Uiso calc R 1
O O1 0.30540(13) -0.1424(2) 0.1578(2) 0.0685(9) Uani d . 1
O O2 0.36423(13) 0.0385(3) 0.1211(3) 0.0732(10) Uani d . 1
O O3 0.33153(12) 0.2797(2) 0.2270(2) 0.0578(8) Uani d . 1
O O4 0.26270(12) 0.4213(2) 0.1554(2) 0.0531(8) Uani d . 1
O O5 -0.04495(13) 0.1908(3) 0.0828(2) 0.0625(9) Uani d . 1
O O6 0.02847(12) -0.2272(2) 0.1478(2) 0.0534(8) Uani d . 1
S S1 0.32020(5) -0.00982(9) 0.16711(9) 0.0514(4) Uani d . 1
C C1 0.18328(17) 0.2185(4) 0.0618(3) 0.0445(10) Uani d . 1
H H1 0.1631 0.2962 0.0499 0.053 Uiso calc R 1
C C2 0.24223(16) 0.2054(3) 0.1197(3) 0.0371(9) Uani d . 1
C C3 0.25321(16) 0.0755(3) 0.1170(3) 0.0381(10) Uani d . 1
C C4 0.1891(2) -0.1105(4) 0.0299(3) 0.0607(12) Uani d . 1
H H4A 0.2154 -0.1377 -0.0104 0.091 Uiso calc R 1
H H4B 0.1478 -0.1168 -0.0077 0.091 Uiso calc R 1
H H4C 0.1952 -0.1640 0.0875 0.091 Uiso calc R 1
C C5 0.28164(17) 0.3100(4) 0.1710(3) 0.0420(10) Uani d . 1
C C6 0.09449(17) 0.0688(3) 0.2121(3) 0.0359(9) Uani d . 1
C C7 -0.00016(18) 0.1104(4) 0.1260(3) 0.0446(10) Uani d . 1
C C8 -0.01486(17) -0.0186(3) 0.1114(3) 0.0429(10) Uani d . 1
H H8 -0.0532 -0.0460 0.0777 0.051 Uiso calc R 1
C C9 0.03040(17) -0.1011(4) 0.1497(3) 0.0396(10) Uani d . 1
C C10 -0.0355(3) 0.3248(4) 0.1026(4) 0.0825(16) Uani d . 1
H H10A -0.0421 0.3442 0.1665 0.124 Uiso calc R 1
H H10B -0.0633 0.3728 0.0526 0.124 Uiso calc R 1
H H10C 0.0052 0.3468 0.1019 0.124 Uiso calc R 1
C C11 -0.0298(2) -0.2865(4) 0.1078(4) 0.0663(14) Uani d . 1
H H11A -0.0568 -0.2639 0.1480 0.099 Uiso calc R 1
H H11B -0.0251 -0.3774 0.1078 0.099 Uiso calc R 1
H H11C -0.0461 -0.2573 0.0411 0.099 Uiso calc R 1

loop_
_atom_site_aniso_label
_atom_site_aniso_U_11
_atom_site_aniso_U_22
_atom_site_aniso_U_33
_atom_site_aniso_U_12
_atom_site_aniso_U_13
_atom_site_aniso_U_23
N1 0.0393(19) 0.0294(17) 0.052(2) 0.0010(15) 0.0082(16) -0.0039(15)
N2 0.041(2) 0.0374(19) 0.060(2) 0.0060(16) -0.0008(17) -0.0020(17)
N3 0.047(2) 0.042(2) 0.081(3) -0.0055(17) -0.0080(19) 0.0088(19)
N4 0.0311(19) 0.0285(18) 0.056(2) 0.0050(14) 0.0108(16) 0.0005(15)
N5 0.0345(19) 0.0343(18) 0.061(2) 0.0036(15) 0.0141(17) -0.0008(16)
N6 0.041(2) 0.0303(18) 0.073(3) -0.0033(16) 0.0079(19) -0.0055(17)
O1 0.061(2) 0.0262(15) 0.109(3) 0.0032(13) 0.0038(18) 0.0025(15)
O2 0.0469(18) 0.058(2) 0.124(3) 0.0147(16) 0.0391(19) 0.0170(18)
O3 0.0421(18) 0.0301(15) 0.088(2) -0.0007(13) -0.0077(16) 0.0061(14)
O4 0.0442(17) 0.0281(15) 0.081(2) 0.0060(13) 0.0051(15) -0.0018(14)
O5 0.0518(19) 0.0494(18) 0.084(2) 0.0208(15) 0.0129(16) 0.0075(16)
O6 0.0456(17) 0.0324(16) 0.077(2) -0.0095(13) 0.0057(15) -0.0012(14)
S1 0.0351(6) 0.0318(6) 0.0851(10) 0.0061(5) 0.0106(6) 0.0081(6)
C1 0.036(2) 0.040(2) 0.054(3) 0.0083(19) 0.005(2) 0.001(2)
C2 0.034(2) 0.031(2) 0.045(3) 0.0037(17) 0.0078(18) 0.0031(18)
C3 0.032(2) 0.031(2) 0.050(3) -0.0003(17) 0.0079(19) -0.0001(18)
C4 0.060(3) 0.034(2) 0.081(3) -0.007(2) 0.004(2) -0.015(2)
C5 0.033(2) 0.035(2) 0.059(3) 0.0020(18) 0.013(2) 0.005(2)
C6 0.037(2) 0.028(2) 0.044(3) 0.0020(17) 0.015(2) -0.0002(17)
C7 0.039(3) 0.047(2) 0.051(3) 0.012(2) 0.016(2) 0.007(2)
C8 0.031(2) 0.047(2) 0.049(3) -0.0002(19) 0.0070(19) -0.001(2)
C9 0.040(2) 0.035(2) 0.045(3) -0.0068(19) 0.013(2) -0.0030(19)
C10 0.095(4) 0.045(3) 0.111(5) 0.031(3) 0.031(3) 0.007(3)
C11 0.054(3) 0.054(3) 0.087(4) -0.020(2) 0.010(3) -0.009(3)

loop_
_atom_type_symbol
_atom_type_description
_atom_type_scat_dispersion_real
_atom_type_scat_dispersion_imag
_atom_type_scat_source
C C 0.0033 0.0016 'International Tables Vol C Tables 4.2.6.8 and 6.1.1.4'
H H 0.0000 0.0000 'International Tables Vol C Tables 4.2.6.8 and 6.1.1.4'
N N 0.0061 0.0033 'International Tables Vol C Tables 4.2.6.8 and 6.1.1.4'
O O 0.0106 0.0060 'International Tables Vol C Tables 4.2.6.8 and 6.1.1.4'
S S 0.1246 0.1234 'International Tables Vol C Tables 4.2.6.8 and 6.1.1.4'

loop_
_geom_angle_atom_site_label_1
_geom_angle_atom_site_label_2
_geom_angle_atom_site_label_3
_geom_angle
C3 N1 N2 111.7(3)
C3 N1 C4 131.3(3)
N2 N1 C4 117.0(3)
C1 N2 N1 104.7(3)
S1 N3 H3A 109.4
S1 N3 H3B 109.3
H3A N3 H3B 109.5
C6 N4 C9 120.5(3)
C6 N4 H4 119.7
C9 N4 H4 119.7
C7 N5 C6 115.8(3)
C6 N6 H6A 120.0
C6 N6 H6B 120.0
H6A N6 H6B 120.0
C7 O5 C10 117.7(4)
C9 O6 C11 117.3(3)
O2 S1 O1 119.09(19)
O2 S1 N3 108.8(2)
O1 S1 N3 107.06(18)
O2 S1 C3 106.54(18)
O1 S1 C3 107.18(17)
N3 S1 C3 107.65(18)
N2 C1 C2 112.8(3)
N2 C1 H1 123.6
C2 C1 H1 123.6
C3 C2 C1 103.6(3)
C3 C2 C5 130.3(3)
C1 C2 C5 126.1(3)
N1 C3 C2 107.2(3)
N1 C3 S1 123.4(3)
C2 C3 S1 129.3(3)
N1 C4 H4A 109.5
N1 C4 H4B 109.5
H4A C4 H4B 109.5
N1 C4 H4C 109.5
H4A C4 H4C 109.5
H4B C4 H4C 109.5
O4 C5 O3 124.8(4)
O4 C5 C2 117.8(3)
O3 C5 C2 117.5(3)
N6 C6 N5 119.6(3)
N6 C6 N4 118.0(3)
N5 C6 N4 122.3(3)
N5 C7 O5 119.9(4)
N5 C7 C8 125.7(4)
O5 C7 C8 114.4(4)
C9 C8 C7 115.4(4)
C9 C8 H8 122.3
C7 C8 H8 122.3
O6 C9 N4 112.1(3)
O6 C9 C8 127.8(4)
N4 C9 C8 120.1(3)
O5 C10 H10A 109.5
O5 C10 H10B 109.5
H10A C10 H10B 109.5
O5 C10 H10C 109.5
H10A C10 H10C 109.5
H10B C10 H10C 109.5
O6 C11 H11A 109.5
O6 C11 H11B 109.5
H11A C11 H11B 109.5
O6 C11 H11C 109.5
H11A C11 H11C 109.5
H11B C11 H11C 109.5

loop_
_geom_bond_atom_site_label_1
_geom_bond_atom_site_label_2
_geom_bond_distance
N1 C3 1.348(4)
N1 N2 1.353(4)
N1 C4 1.457(4)
N2 C1 1.319(5)
N3 S1 1.586(4)
N3 H3A 0.8900
N3 H3B 0.8900
N4 C6 1.342(4)
N4 C9 1.343(4)
N4 H4 0.8600
N5 C7 1.301(5)
N5 C6 1.341(4)
N6 C6 1.308(5)
N6 H6A 0.8600
N6 H6B 0.8600
O1 S1 1.429(3)
O2 S1 1.414(3)
O3 C5 1.251(4)
O4 C5 1.245(4)
O5 C7 1.346(4)
O5 C10 1.437(5)
O6 C9 1.323(4)
O6 C11 1.449(5)
S1 C3 1.760(4)
C1 C2 1.393(5)
C1 H1 0.9300
C2 C3 1.388(5)
C2 C5 1.484(5)
C4 H4A 0.9600
C4 H4B 0.9600
C4 H4C 0.9600
C7 C8 1.397(5)
C8 C9 1.351(5)
C8 H8 0.9300
C10 H10A 0.9600
C10 H10B 0.9600
C10 H10C 0.9600
C11 H11A 0.9600
C11 H11B 0.9600
C11 H11C 0.9600

loop_
_geom_hbond_atom_site_label_D
_geom_hbond_atom_site_label_H
_geom_hbond_atom_site_label_A
_geom_hbond_site_symmetry_A
_geom_hbond_distance_DH
_geom_hbond_distance_HA
_geom_hbond_distance_DA
_geom_hbond_angle_DHA
C8 H8 N2 5 0.93 2.57 3.503(5) 175.7
C11 H11A O2 3_445 0.96 2.71 3.080(5) 103.5
N4 H4 O3 4_545 0.86 1.73 2.583(4) 174.6
C4 H4B O5 5 0.96 2.45 3.383(5) 164.2
N6 H6A O1 4 0.86 2.12 2.948(4) 160.6
N6 H6B O4 4_545 0.86 1.98 2.842(4) 179.1
N3 H3A O4 4_545 0.89 2.03 2.902(5) 166.4

loop_
_cod_related_entry_id
_cod_related_entry_database
_cod_related_entry_code
1 ChemSpider 21127331
